data_1509314
loop_
_publ_author_name
'Sato, M.'
'Kurita, S.'
'Toda, K.'

_publ_section_title
;
 Synthesis and ionic conductivity of novel layered perovskite compound, Ag
 La Ti O4 and Ag Eu Ti O4
;
_journal_name_full 'Solid State Ionics'
_journal_page_first 267
_journal_page_last 271
_journal_paper_doi 10.1016/0167-2738(95)00184-8
_journal_volume 81
_journal_year 1995
_chemical_formula_sum 'Ag Eu O4 Ti'
_chemical_name_systematic 'Ag Eu (Ti O4)'
_space_group_IT_number 57
_symmetry_space_group_name_Hall '-P 2c 2b'
_symmetry_space_group_name_H-M 'P b c m'
_cell_angle_alpha 90
_cell_angle_beta 90
_cell_angle_gamma 90
_cell_formula_units_Z 4
_cell_length_a 12.8284
_cell_length_b 5.2815
_cell_length_c 5.282
_cell_volume 357.872
_citation_journal_id_ASTM SSIOD3
_cod_data_source_file silver1-2_225.cif
_cod_data_source_block Ag1Eu1O4Ti1
_cod_original_cell_volume 357.8723
_cod_original_formula_sum 'Ag1 Eu1 O4 Ti1'
_cod_database_code 1509314

loop_
_symmetry_equiv_pos_as_xyz
x,y,z
-x,-y,z+1/2
x,-y+1/2,-z
-x,y+1/2,-z+1/2
-x,-y,-z
x,y,-z-1/2
-x,y-1/2,z
x,-y-1/2,z-1/2

loop_
_atom_site_label
_atom_site_type_symbol
_atom_site_fract_x
_atom_site_fract_y
_atom_site_fract_z
_atom_site_occupancy
_atom_site_U_iso_or_equiv
Ag1 Ag+1 0.5809 0.0254 0.25 1 0.0
O2 O-2 0.7717 0.25 0 1 0.0
Eu1 Eu+3 0.894 0.0094 0.25 1 0.0
O3 O-2 0.075 0.0266 0.25 1 0.0
Ti1 Ti+4 0.2662 0.0104 0.25 1 0.0
O4 O-2 0.3986 0.007 0.25 1 0.0
O1 O-2 0.2345 0.25 0 1 0.0
